data_7100013
_journal_name_full 'Chemical Communications'
_journal_paper_doi 10.1039/b501633a
_journal_year 2005
_chemical_formula_moiety 'C34 H29 Cl '
_chemical_formula_sum 'C34 H29 Cl'
_chemical_formula_weight 473.06
_space_group_IT_number 2
_space_group_name_Hall '-P 1'
_space_group_name_H-M_alt 'P -1'
_symmetry_cell_setting triclinic
_symmetry_Int_Tables_number 2
_symmetry_space_group_name_Hall '-P 1'
_symmetry_space_group_name_H-M 'P -1'
_cell_angle_alpha 96.075(12)
_cell_angle_beta 102.296(11)
_cell_angle_gamma 89.397(12)
_cell_formula_units_Z 4
_cell_length_a 12.043(4)
_cell_length_b 19.012(6)
_cell_length_c 10.994(3)
_cell_measurement_temperature 173.1
_cell_volume 2445.3(14)
_exptl_crystal_density_diffrn 1.285
_cod_original_formula_sum 'C34 H29 Cl '
_cod_database_code 7100013

loop_
_symmetry_equiv_pos_site_id
_symmetry_equiv_pos_as_xyz
1 +X,+Y,+Z
2 -X,-Y,-Z

loop_
_atom_site_label
_atom_site_type_symbol
_atom_site_fract_x
_atom_site_fract_y
_atom_site_fract_z
_atom_site_U_iso_or_equiv
_atom_site_adp_type
_atom_site_occupancy
_atom_site_symmetry_multiplicity
_atom_site_calc_flag
_atom_site_refinement_flags
_atom_site_disorder_assembly
_atom_site_disorder_group
Cl(1) Cl -0.16879(7) 0.38073(4) 0.26048(8) 0.0553(3) Uani 1.00 1 d . . .
Cl(2) Cl 0.54841(13) 0.23155(9) 0.6139(1) 0.0489(4) Uani 0.50 1 d P . .
Cl(3) Cl 0.6724(1) 0.11952(8) 0.7387(2) 0.0586(5) Uani 0.50 1 d P . .
C(1) C -0.0309(2) 0.38362(12) 0.6715(2) 0.0255(5) Uani 1.00 1 d . . .
C(2) C -0.0395(2) 0.45413(13) 0.6359(2) 0.0309(6) Uani 1.00 1 d . . .
C(3) C -0.1418(2) 0.4800(2) 0.5820(3) 0.0398(7) Uani 1.00 1 d . . .
C(4) C -0.2422(2) 0.4390(2) 0.5608(3) 0.0412(7) Uani 1.00 1 d . . .
C(5) C -0.2383(2) 0.3718(2) 0.5921(2) 0.0366(6) Uani 1.00 1 d . . .
C(6) C -0.1335(2) 0.34156(13) 0.6481(2) 0.0291(5) Uani 1.00 1 d . . .
C(7) C -0.1283(2) 0.27235(13) 0.6796(2) 0.0309(6) Uani 1.00 1 d . . .
C(8) C -0.0258(2) 0.24298(12) 0.7339(2) 0.0285(5) Uani 1.00 1 d . . .
C(9) C -0.0200(2) 0.17217(13) 0.7669(3) 0.0371(6) Uani 1.00 1 d . . .
C(10) C 0.0797(3) 0.1450(1) 0.8222(3) 0.0415(7) Uani 1.00 1 d . . .
C(11) C 0.1800(3) 0.1863(1) 0.8500(3) 0.0374(6) Uani 1.00 1 d . . .
C(12) C 0.1787(2) 0.25384(13) 0.8196(2) 0.0302(6) Uani 1.00 1 d . . .
C(13) C 0.0765(2) 0.28496(12) 0.7600(2) 0.0249(5) Uani 1.00 1 d . . .
C(14) C 0.0728(2) 0.35499(12) 0.7284(2) 0.0241(5) Uani 1.00 1 d . . .
C(15) C 0.1801(2) 0.39855(11) 0.7559(2) 0.0235(5) Uani 1.00 1 d . . .
C(16) C 0.2532(2) 0.39285(12) 0.6714(2) 0.0253(5) Uani 1.00 1 d . . .
C(17) C 0.2307(2) 0.34531(13) 0.5588(2) 0.0318(6) Uani 1.00 1 d . . .
C(18) C 0.3026(3) 0.3413(2) 0.4788(3) 0.0433(7) Uani 1.00 1 d . . .
C(19) C 0.4028(3) 0.3831(2) 0.5040(3) 0.0480(8) Uani 1.00 1 d . . .
C(20) C 0.4275(2) 0.4282(2) 0.6095(3) 0.0424(7) Uani 1.00 1 d . . .
C(21) C 0.3540(2) 0.43514(13) 0.6970(2) 0.0302(6) Uani 1.00 1 d . . .
C(22) C 0.3802(2) 0.48122(13) 0.8056(3) 0.0330(6) Uani 1.00 1 d . . .
C(23) C 0.3096(2) 0.48736(12) 0.8911(2) 0.0277(5) Uani 1.00 1 d . . .
C(24) C 0.3355(2) 0.53562(13) 1.0024(3) 0.0372(6) Uani 1.00 1 d . . .
C(25) C 0.2660(3) 0.5409(1) 1.0846(3) 0.0435(7) Uani 1.00 1 d . . .
C(26) C 0.1665(3) 0.4990(1) 1.0613(3) 0.0405(7) Uani 1.00 1 d . . .
C(27) C 0.1373(2) 0.45314(13) 0.9563(2) 0.0312(6) Uani 1.00 1 d . . .
C(28) C 0.2077(2) 0.44510(12) 0.8664(2) 0.0252(5) Uani 1.00 1 d . . .
C(43) C 0.4261(2) 0.14743(12) 0.2627(2) 0.0250(5) Uani 1.00 1 d . . .
C(29) C 0.2460(2) 0.10182(12) 0.3109(2) 0.0257(5) Uani 1.00 1 d . . .
C(30) C 0.2646(2) 0.14504(13) 0.4275(2) 0.0319(6) Uani 1.00 1 d . . .
C(31) C 0.1892(3) 0.1446(2) 0.5040(3) 0.0408(7) Uani 1.00 1 d . . .
C(32) C 0.0905(3) 0.1011(2) 0.4704(3) 0.0434(7) Uani 1.00 1 d . . .
C(33) C 0.0697(2) 0.0591(2) 0.3603(3) 0.0400(7) Uani 1.00 1 d . . .
C(34) C 0.1459(2) 0.05732(13) 0.2767(2) 0.0300(6) Uani 1.00 1 d . . .
C(35) C 0.1257(2) 0.01439(13) 0.1632(3) 0.0330(6) Uani 1.00 1 d . . .
C(36) C 0.1992(2) 0.01349(12) 0.0816(2) 0.0295(6) Uani 1.00 1 d . . .
C(37) C 0.1790(2) -0.03113(13) -0.0339(3) 0.0368(6) Uani 1.00 1 d . . .
C(38) C 0.2505(3) -0.0308(1) -0.1138(3) 0.0412(7) Uani 1.00 1 d . . .
C(39) C 0.3485(2) 0.0135(1) -0.0820(3) 0.0377(6) Uani 1.00 1 d . . .
C(40) C 0.3717(2) 0.05605(13) 0.0273(2) 0.0302(6) Uani 1.00 1 d . . .
C(41) C 0.2986(2) 0.05828(12) 0.1142(2) 0.0261(5) Uani 1.00 1 d . . .
C(42) C 0.3213(2) 0.10157(12) 0.2290(2) 0.0239(5) Uani 1.00 1 d . . .
C(44) C 0.5291(2) 0.12151(12) 0.3285(2) 0.0260(5) Uani 1.00 1 d . . .
C(45) C 0.5377(2) 0.05216(13) 0.3688(2) 0.0304(6) Uani 1.00 1 d . . .
C(46) C 0.6381(2) 0.0285(1) 0.4319(3) 0.0381(6) Uani 1.00 1 d . . .
C(47) C 0.7368(2) 0.0723(2) 0.4601(3) 0.0391(7) Uani 1.00 1 d . . .
C(48) C 0.7327(2) 0.1384(1) 0.4240(2) 0.0337(6) Uani 1.00 1 d . . .
C(49) C 0.6289(2) 0.16533(13) 0.3573(2) 0.0280(5) Uani 1.00 1 d . . .
C(51) C 0.5225(2) 0.25979(12) 0.2554(2) 0.0262(5) Uani 1.00 1 d . . .
C(50) C 0.6235(2) 0.23323(13) 0.3200(2) 0.0283(5) Uani 1.00 1 d . . .
C(52) C 0.5165(2) 0.32920(13) 0.2159(2) 0.0326(6) Uani 1.00 1 d . . .
C(53) C 0.4176(2) 0.3543(1) 0.1529(3) 0.0361(6) Uani 1.00 1 d . . .
C(54) C 0.3184(2) 0.31133(13) 0.1237(3) 0.0342(6) Uani 1.00 1 d . . .
C(55) C 0.3199(2) 0.24502(13) 0.1583(2) 0.0286(5) Uani 1.00 1 d . . .
C(56) C 0.4217(2) 0.21643(12) 0.2254(2) 0.0241(5) Uani 1.00 1 d . . .
C(57) C -0.0296(2) 0.3426(1) 0.3000(3) 0.0407(7) Uani 1.00 1 d . . .
C(58) C 0.0303(3) 0.3462(2) 0.1956(3) 0.0514(8) Uani 1.00 1 d . . .
C(59) C -0.0202(3) 0.2955(2) 0.0808(3) 0.0681(11) Uani 1.00 1 d . . .
C(60) C -0.0286(3) 0.2203(2) 0.1142(3) 0.0629(10) Uani 1.00 1 d . . .
C(61) C -0.0941(3) 0.2175(2) 0.2159(3) 0.0472(7) Uani 1.00 1 d . . .
C(62) C -0.0412(3) 0.2676(1) 0.3321(3) 0.0462(8) Uani 1.00 1 d . . .
C(63) C 0.4768(3) 0.2327(2) 0.7350(3) 0.0605(9) Uani 1.00 1 d . . .
C(64) C 0.4719(3) 0.1588(2) 0.7721(4) 0.0615(9) Uani 1.00 1 d . . .
C(65) C 0.5862(3) 0.1364(2) 0.8404(3) 0.0583(9) Uani 1.00 1 d . . .
C(66) C 0.6352(4) 0.1889(2) 0.9509(3) 0.0667(10) Uani 1.00 1 d . . .
C(67) C 0.6421(3) 0.2628(2) 0.9134(3) 0.0617(10) Uani 1.00 1 d . . .
C(68) C 0.5267(3) 0.2867(2) 0.8451(3) 0.0591(9) Uani 1.00 1 d . . .
H(2) H 0.0254 0.4825 0.6499 0.037 Uiso 1.00 1 c R . .
H(3) H -0.1455 0.5257 0.5586 0.048 Uiso 1.00 1 c R . .
H(4) H -0.3114 0.4582 0.5252 0.049 Uiso 1.00 1 c R . .
H(5) H -0.3050 0.3451 0.5769 0.044 Uiso 1.00 1 c R . .
H(7) H -0.1947 0.2453 0.6640 0.037 Uiso 1.00 1 c R . .
H(9) H -0.0857 0.1444 0.7500 0.044 Uiso 1.00 1 c R . .
H(10) H 0.0822 0.0986 0.8422 0.050 Uiso 1.00 1 c R . .
H(11) H 0.2479 0.1671 0.8895 0.045 Uiso 1.00 1 c R . .
H(12) H 0.2460 0.2802 0.8383 0.036 Uiso 1.00 1 c R . .
H(17) H 0.1657 0.3168 0.5402 0.038 Uiso 1.00 1 c R . .
H(18) H 0.2857 0.3103 0.4059 0.052 Uiso 1.00 1 c R . .
H(19) H 0.4513 0.3796 0.4482 0.058 Uiso 1.00 1 c R . .
H(20) H 0.4937 0.4555 0.6260 0.051 Uiso 1.00 1 c R . .
H(22) H 0.4462 0.5086 0.8217 0.040 Uiso 1.00 1 c R . .
H(24) H 0.4009 0.5637 1.0185 0.045 Uiso 1.00 1 c R . .
H(25) H 0.2840 0.5724 1.1569 0.052 Uiso 1.00 1 c R . .
H(26) H 0.1199 0.5029 1.1191 0.049 Uiso 1.00 1 c R . .
H(27) H 0.0705 0.4266 0.9425 0.037 Uiso 1.00 1 c R . .
H(30) H 0.3290 0.1739 0.4517 0.038 Uiso 1.00 1 c R . .
H(31) H 0.2029 0.1733 0.5796 0.049 Uiso 1.00 1 c R . .
H(32) H 0.0399 0.1014 0.5237 0.052 Uiso 1.00 1 c R . .
H(33) H 0.0044 0.0308 0.3387 0.048 Uiso 1.00 1 c R . .
H(35) H 0.0611 -0.0145 0.1416 0.040 Uiso 1.00 1 c R . .
H(37) H 0.1156 -0.0610 -0.0547 0.044 Uiso 1.00 1 c R . .
H(38) H 0.2353 -0.0596 -0.1894 0.049 Uiso 1.00 1 c R . .
H(39) H 0.3975 0.0134 -0.1370 0.045 Uiso 1.00 1 c R . .
H(40) H 0.4368 0.0845 0.0462 0.036 Uiso 1.00 1 c R . .
H(45) H 0.4737 0.0229 0.3515 0.036 Uiso 1.00 1 c R . .
H(46) H 0.6422 -0.0168 0.4570 0.046 Uiso 1.00 1 c R . .
H(47) H 0.8050 0.0555 0.5037 0.047 Uiso 1.00 1 c R . .
H(48) H 0.7981 0.1665 0.4429 0.040 Uiso 1.00 1 c R . .
H(50) H 0.6888 0.2614 0.3388 0.034 Uiso 1.00 1 c R . .
H(52) H 0.5816 0.3576 0.2338 0.039 Uiso 1.00 1 c R . .
H(53) H 0.4149 0.3998 0.1288 0.043 Uiso 1.00 1 c R . .
H(54) H 0.2509 0.3289 0.0801 0.041 Uiso 1.00 1 c R . .
H(55) H 0.2536 0.2178 0.1379 0.034 Uiso 1.00 1 c R . .
H(57) H 0.0141 0.3707 0.3744 0.049 Uiso 1.00 1 c R . .
H(58A) H 0.1098 0.3352 0.2243 0.062 Uiso 1.00 1 c R . .
H(58B) H 0.0265 0.3941 0.1723 0.062 Uiso 1.00 1 c R . .
H(59A) H -0.0953 0.3113 0.0434 0.082 Uiso 1.00 1 c R . .
H(59B) H 0.0270 0.2960 0.0195 0.082 Uiso 1.00 1 c R . .
H(60A) H -0.0660 0.1903 0.0403 0.075 Uiso 1.00 1 c R . .
H(60B) H 0.0472 0.2023 0.1419 0.075 Uiso 1.00 1 c R . .
H(61A) H -0.0944 0.1695 0.2383 0.057 Uiso 1.00 1 c R . .
H(61B) H -0.1723 0.2308 0.1853 0.057 Uiso 1.00 1 c R . .
H(62A) H -0.0883 0.2677 0.3935 0.055 Uiso 1.00 1 c R . .
H(62B) H 0.0333 0.2505 0.3690 0.055 Uiso 1.00 1 c R . .
H(63) H 0.3985 0.2467 0.7023 0.073 Uiso 1.00 1 c R . .
H(64A) H 0.4176 0.1571 0.8254 0.074 Uiso 1.00 1 c R . .
H(64B) H 0.4461 0.1261 0.6976 0.074 Uiso 1.00 1 c R . .
H(65) H 0.5748 0.0917 0.8733 0.070 Uiso 1.00 1 c R . .
H(66A) H 0.7108 0.1741 0.9894 0.080 Uiso 1.00 1 c R . .
H(66B) H 0.5883 0.1894 1.0126 0.080 Uiso 1.00 1 c R . .
H(67A) H 0.6961 0.2637 0.8595 0.074 Uiso 1.00 1 c R . .
H(67B) H 0.6693 0.2954 0.9877 0.074 Uiso 1.00 1 c R . .
H(68A) H 0.5348 0.3322 0.8151 0.071 Uiso 1.00 1 c R . .
H(68B) H 0.4754 0.2924 0.9026 0.071 Uiso 1.00 1 c R . .

loop_
_atom_site_aniso_label
_atom_site_aniso_U_11
_atom_site_aniso_U_22
_atom_site_aniso_U_33
_atom_site_aniso_U_12
_atom_site_aniso_U_13
_atom_site_aniso_U_23
Cl(1) 0.0424(5) 0.0455(5) 0.0778(6) 0.0071(3) 0.0137(4) 0.0054(4)
Cl(2) 0.0418(8) 0.0622(10) 0.0454(8) -0.0056(7) 0.0133(7) 0.0087(7)
Cl(3) 0.0528(10) 0.0440(9) 0.0842(12) 0.0061(7) 0.0274(9) 0.0041(8)
C(1) 0.0255(12) 0.0269(13) 0.0243(12) 0.0004(9) 0.0062(10) 0.0022(9)
C(2) 0.0291(13) 0.0286(13) 0.034(1) -0.0026(10) 0.0033(11) 0.0042(10)
C(3) 0.042(2) 0.034(2) 0.043(2) 0.0060(12) 0.0031(13) 0.0111(12)
C(4) 0.031(1) 0.047(2) 0.045(2) 0.0072(12) 0.0020(12) 0.0114(13)
C(5) 0.0255(13) 0.045(2) 0.037(2) -0.0013(11) 0.0018(11) 0.0043(12)
C(6) 0.0249(12) 0.032(1) 0.0299(13) -0.0030(10) 0.0056(10) 0.0003(10)
C(7) 0.0285(13) 0.031(1) 0.0322(13) -0.0105(10) 0.0063(11) -0.0008(10)
C(8) 0.0329(13) 0.0245(13) 0.0284(13) -0.0035(10) 0.0077(10) 0.0009(10)
C(9) 0.043(2) 0.0252(13) 0.044(2) -0.0091(11) 0.0115(13) 0.0051(11)
C(10) 0.054(2) 0.0225(13) 0.052(2) 0.0008(12) 0.017(1) 0.0121(12)
C(11) 0.040(2) 0.028(1) 0.045(2) 0.0048(11) 0.0082(13) 0.0081(11)
C(12) 0.0307(13) 0.0267(13) 0.0330(13) -0.0003(10) 0.0066(11) 0.0027(10)
C(13) 0.0278(12) 0.0221(12) 0.0250(12) -0.0015(9) 0.0065(10) 0.0006(9)
C(14) 0.0251(12) 0.0221(12) 0.0247(12) -0.0018(9) 0.0056(9) -0.0007(9)
C(15) 0.0233(12) 0.0178(11) 0.0290(12) 0.0011(9) 0.0031(10) 0.0056(9)
C(16) 0.0245(12) 0.0221(12) 0.0292(13) 0.0050(9) 0.0039(10) 0.0070(9)
C(17) 0.034(1) 0.030(1) 0.0315(13) 0.0059(10) 0.0066(11) 0.0053(10)
C(18) 0.054(2) 0.044(2) 0.035(2) 0.015(1) 0.0147(13) 0.0072(12)
C(19) 0.049(2) 0.052(2) 0.053(2) 0.017(2) 0.028(2) 0.016(2)
C(20) 0.035(2) 0.044(2) 0.056(2) 0.0064(12) 0.020(1) 0.019(1)
C(21) 0.0217(12) 0.0296(13) 0.042(2) 0.0049(10) 0.0093(11) 0.0140(11)
C(22) 0.0265(13) 0.0259(13) 0.046(2) -0.0012(10) 0.0026(11) 0.0094(11)
C(23) 0.0268(12) 0.0200(12) 0.0336(13) 0.0026(9) -0.0018(10) 0.0070(10)
C(24) 0.037(2) 0.0257(13) 0.042(2) -0.0019(11) -0.0058(12) -0.0004(11)
C(25) 0.055(2) 0.031(2) 0.038(2) 0.0010(13) 0.002(1) -0.0075(12)
C(26) 0.047(2) 0.038(2) 0.036(2) 0.0056(13) 0.0105(13) -0.0001(12)
C(27) 0.034(1) 0.0276(13) 0.0321(13) -0.0005(10) 0.0077(11) 0.0028(10)
C(28) 0.0260(12) 0.0198(12) 0.0281(12) 0.0028(9) 0.0007(10) 0.0055(9)
C(43) 0.0260(12) 0.0211(12) 0.0281(12) -0.0016(9) 0.0066(10) 0.0011(9)
C(29) 0.0259(12) 0.0217(12) 0.0308(13) 0.0017(9) 0.0070(10) 0.0072(10)
C(30) 0.034(1) 0.0274(13) 0.035(1) 0.0012(10) 0.0082(11) 0.0060(10)
C(31) 0.046(2) 0.040(2) 0.041(2) 0.0064(13) 0.0195(13) 0.0061(12)
C(32) 0.042(2) 0.047(2) 0.049(2) 0.0081(13) 0.024(1) 0.015(1)
C(33) 0.030(1) 0.038(2) 0.058(2) 0.0032(11) 0.0170(13) 0.019(1)
C(34) 0.0274(13) 0.0245(13) 0.039(1) 0.0024(10) 0.0058(11) 0.0093(10)
C(35) 0.0271(13) 0.0224(13) 0.049(2) -0.0043(10) 0.0044(12) 0.0067(11)
C(36) 0.0270(13) 0.0188(12) 0.040(1) -0.0006(9) -0.0002(11) 0.0047(10)
C(37) 0.034(1) 0.0249(13) 0.044(2) -0.0009(11) -0.0062(12) -0.0004(11)
C(38) 0.046(2) 0.034(2) 0.037(2) 0.0029(12) -0.0017(13) -0.0071(11)
C(39) 0.044(2) 0.034(2) 0.036(2) 0.0072(12) 0.0107(12) 0.0034(11)
C(40) 0.0303(13) 0.0262(13) 0.0338(13) 0.0006(10) 0.0068(11) 0.0025(10)
C(41) 0.0259(12) 0.0204(12) 0.0308(13) 0.0045(9) 0.0018(10) 0.0061(9)
C(42) 0.0224(11) 0.0196(11) 0.0286(12) 0.0008(9) 0.0023(9) 0.0045(9)
C(44) 0.0260(12) 0.0244(12) 0.0279(12) -0.0008(9) 0.0073(10) -0.0001(9)
C(45) 0.033(1) 0.0259(13) 0.0323(13) -0.0043(10) 0.0060(11) 0.0032(10)
C(46) 0.040(2) 0.033(2) 0.041(2) 0.0064(12) 0.0060(13) 0.0115(12)
C(47) 0.030(1) 0.046(2) 0.040(2) 0.0086(12) 0.0034(12) 0.0102(13)
C(48) 0.0257(13) 0.039(2) 0.034(1) -0.0012(11) 0.0022(11) 0.0011(11)
C(49) 0.0265(12) 0.0280(13) 0.0298(13) -0.0007(10) 0.0074(10) 0.0015(10)
C(51) 0.0287(13) 0.0229(12) 0.0286(12) -0.0034(9) 0.0115(10) -0.0015(9)
C(50) 0.0237(12) 0.0292(13) 0.0311(13) -0.0053(10) 0.0062(10) -0.0023(10)
C(52) 0.032(1) 0.0262(13) 0.041(2) -0.0061(10) 0.0127(12) 0.0015(11)
C(53) 0.040(2) 0.0241(13) 0.048(2) -0.0014(11) 0.0129(13) 0.0101(11)
C(54) 0.032(1) 0.031(1) 0.042(2) 0.0060(11) 0.0097(12) 0.0084(11)
C(55) 0.0263(12) 0.0262(13) 0.0345(13) -0.0019(10) 0.0084(10) 0.0042(10)
C(56) 0.0253(12) 0.0234(12) 0.0246(12) -0.0009(9) 0.0080(10) 0.0011(9)
C(57) 0.037(2) 0.040(2) 0.044(2) -0.0031(12) 0.0053(13) 0.0027(12)
C(58) 0.046(2) 0.047(2) 0.064(2) -0.015(1) 0.023(2) -0.004(2)
C(59) 0.084(3) 0.075(3) 0.054(2) -0.029(2) 0.041(2) -0.007(2)
C(60) 0.061(2) 0.053(2) 0.079(2) -0.013(2) 0.035(2) -0.020(2)
C(61) 0.050(2) 0.040(2) 0.050(2) -0.0080(13) 0.007(1) -0.0002(13)
C(62) 0.043(2) 0.034(2) 0.055(2) -0.0023(13) -0.005(1) 0.0068(13)
C(63) 0.042(2) 0.068(2) 0.065(2) 0.014(2) -0.001(2) 0.006(2)
C(64) 0.049(2) 0.058(2) 0.073(2) -0.016(2) 0.003(2) 0.008(2)
C(65) 0.073(2) 0.038(2) 0.060(2) -0.007(2) 0.005(2) 0.009(2)
C(66) 0.083(3) 0.055(2) 0.056(2) 0.002(2) 0.001(2) 0.006(2)
C(67) 0.067(2) 0.052(2) 0.055(2) -0.001(2) -0.007(2) -0.005(2)
C(68) 0.058(2) 0.050(2) 0.058(2) 0.008(2) -0.006(2) -0.009(2)

loop_
_geom_bond_atom_site_label_1
_geom_bond_atom_site_label_2
_geom_bond_distance
_geom_bond_publ_flag
_geom_bond_site_symmetry_1
_geom_bond_site_symmetry_2
Cl(1) C(57) 1.804(3) ? . .
Cl(2) C(63) 1.731(4) ? . .
Cl(3) C(65) 1.686(4) ? . .
C(1) C(2) 1.432(3) ? . .
C(1) C(6) 1.441(3) ? . .
C(1) C(14) 1.404(3) ? . .
C(2) C(3) 1.359(4) ? . .
C(3) C(4) 1.409(4) ? . .
C(4) C(5) 1.356(4) ? . .
C(5) C(6) 1.425(3) ? . .
C(6) C(7) 1.393(4) ? . .
C(7) C(8) 1.391(3) ? . .
C(8) C(9) 1.428(3) ? . .
C(8) C(13) 1.435(3) ? . .
C(9) C(10) 1.349(4) ? . .
C(10) C(11) 1.407(4) ? . .
C(11) C(12) 1.360(4) ? . .
C(12) C(13) 1.421(3) ? . .
C(13) C(14) 1.409(3) ? . .
C(14) C(15) 1.500(3) ? . .
C(15) C(16) 1.405(4) ? . .
C(15) C(28) 1.405(3) ? . .
C(16) C(17) 1.431(3) ? . .
C(16) C(21) 1.423(3) ? . .
C(17) C(18) 1.356(4) ? . .
C(18) C(19) 1.413(4) ? . .
C(19) C(20) 1.347(4) ? . .
C(20) C(21) 1.435(4) ? . .
C(21) C(22) 1.385(3) ? . .
C(22) C(23) 1.390(4) ? . .
C(23) C(24) 1.429(3) ? . .
C(23) C(28) 1.435(3) ? . .
C(24) C(25) 1.352(5) ? . .
C(25) C(26) 1.409(4) ? . .
C(26) C(27) 1.356(3) ? . .
C(27) C(28) 1.429(4) ? . .
C(43) C(42) 1.499(3) ? . .
C(43) C(44) 1.409(3) ? . .
C(43) C(56) 1.412(3) ? . .
C(29) C(30) 1.423(3) ? . .
C(29) C(34) 1.439(3) ? . .
C(29) C(42) 1.408(4) ? . .
C(30) C(31) 1.364(4) ? . .
C(31) C(32) 1.414(4) ? . .
C(32) C(33) 1.356(4) ? . .
C(33) C(34) 1.428(4) ? . .
C(34) C(35) 1.393(3) ? . .
C(35) C(36) 1.386(4) ? . .
C(36) C(37) 1.427(4) ? . .
C(36) C(41) 1.436(3) ? . .
C(37) C(38) 1.356(4) ? . .
C(38) C(39) 1.417(4) ? . .
C(39) C(40) 1.353(3) ? . .
C(40) C(41) 1.428(4) ? . .
C(41) C(42) 1.408(3) ? . .
C(44) C(45) 1.431(3) ? . .
C(44) C(49) 1.429(3) ? . .
C(45) C(46) 1.357(4) ? . .
C(46) C(47) 1.418(4) ? . .
C(47) C(48) 1.354(4) ? . .
C(48) C(49) 1.428(3) ? . .
C(49) C(50) 1.392(4) ? . .
C(51) C(50) 1.390(3) ? . .
C(51) C(52) 1.429(3) ? . .
C(51) C(56) 1.434(3) ? . .
C(52) C(53) 1.354(4) ? . .
C(53) C(54) 1.414(4) ? . .
C(54) C(55) 1.353(4) ? . .
C(55) C(56) 1.424(3) ? . .
C(57) C(58) 1.488(5) ? . .
C(57) C(62) 1.521(4) ? . .
C(58) C(59) 1.524(4) ? . .
C(59) C(60) 1.522(5) ? . .
C(60) C(61) 1.505(5) ? . .
C(61) C(62) 1.534(4) ? . .
C(63) C(64) 1.509(5) ? . .
C(63) C(68) 1.524(5) ? . .
C(64) C(65) 1.501(5) ? . .
C(65) C(66) 1.508(4) ? . .
C(66) C(67) 1.514(5) ? . .
C(67) C(68) 1.522(5) ? . .
C(2) H(2) 0.9300 ? . .
C(3) H(3) 0.9300 ? . .
C(4) H(4) 0.9300 ? . .
C(5) H(5) 0.9300 ? . .
C(7) H(7) 0.9300 ? . .
C(9) H(9) 0.9301 ? . .
C(10) H(10) 0.9300 ? . .
C(11) H(11) 0.9300 ? . .
C(12) H(12) 0.9300 ? . .
C(17) H(17) 0.9300 ? . .
C(18) H(18) 0.9301 ? . .
C(19) H(19) 0.9300 ? . .
C(20) H(20) 0.9300 ? . .
C(22) H(22) 0.9300 ? . .
C(24) H(24) 0.9300 ? . .
C(25) H(25) 0.9299 ? . .
C(26) H(26) 0.9299 ? . .
C(27) H(27) 0.9301 ? . .
C(30) H(30) 0.9299 ? . .
C(31) H(31) 0.9300 ? . .
C(32) H(32) 0.9300 ? . .
C(33) H(33) 0.9300 ? . .
C(35) H(35) 0.9300 ? . .
C(37) H(37) 0.9299 ? . .
C(38) H(38) 0.9300 ? . .
C(39) H(39) 0.9300 ? . .
C(40) H(40) 0.9299 ? . .
C(45) H(45) 0.9300 ? . .
C(46) H(46) 0.9299 ? . .
C(47) H(47) 0.9299 ? . .
C(48) H(48) 0.9300 ? . .
C(50) H(50) 0.9299 ? . .
C(52) H(52) 0.9300 ? . .
C(53) H(53) 0.9300 ? . .
C(54) H(54) 0.9301 ? . .
C(55) H(55) 0.9300 ? . .
C(57) H(57) 0.9800 ? . .
C(58) H(58A) 0.9699 ? . .
C(58) H(58B) 0.9700 ? . .
C(59) H(59A) 0.9700 ? . .
C(59) H(59B) 0.9700 ? . .
C(60) H(60A) 0.9700 ? . .
C(60) H(60B) 0.9700 ? . .
C(61) H(61A) 0.9699 ? . .
C(61) H(61B) 0.9700 ? . .
C(62) H(62A) 0.9700 ? . .
C(62) H(62B) 0.9700 ? . .
C(63) H(63) 0.9800 ? . .
C(64) H(64A) 0.9700 ? . .
C(64) H(64B) 0.9700 ? . .
C(65) H(65) 0.9799 ? . .
C(66) H(66A) 0.9700 ? . .
C(66) H(66B) 0.9700 ? . .
C(67) H(67A) 0.9700 ? . .
C(67) H(67B) 0.9700 ? . .
C(68) H(68A) 0.9699 ? . .
C(68) H(68B) 0.9700 ? . .
